data_7151171
loop_
_publ_author_name
'Kuzma, Dusan'
'Parvez, Masood'
'Back, Thomas George'

_publ_section_title
;
 Formation of a spirodiazaselenurane and its corresponding
 azaselenonium derivatives from the oxidation of
 2,2'-selenobis(benzamide). Structure, properties and glutathione
 peroxidase activity.
;
_journal_issue 19
_journal_name_full 'Organic &amp; biomolecular chemistry'
_journal_page_first 3213
_journal_page_last 3217
_journal_paper_doi 10.1039/b710685h
_journal_volume 5
_journal_year 2007
_chemical_formula_sum 'C14 H12 Cl N2 O2.5 Se'
_chemical_formula_weight 362.67
_chemical_name_systematic
;
?
;
_space_group_IT_number 2
_symmetry_cell_setting triclinic
_symmetry_space_group_name_Hall '-P 1'
_symmetry_space_group_name_H-M 'P -1'
_atom_sites_solution_hydrogens geom
_atom_sites_solution_primary direct
_atom_sites_solution_secondary difmap
_cell_angle_alpha 81.649(3)
_cell_angle_beta 74.131(3)
_cell_angle_gamma 67.241(2)
_cell_formula_units_Z 2
_cell_length_a 7.944(3)
_cell_length_b 9.700(4)
_cell_length_c 11.001(3)
_cell_measurement_reflns_used 6428
_cell_measurement_temperature 173(2)
_cell_measurement_theta_max 27.4
_cell_measurement_theta_min 3.8
_cell_volume 751.2(5)
_computing_cell_refinement 'HKL DENZO (Otwinowski & Minor, 1997)'
_computing_data_collection 'COLLECT (Hooft, 1998)'
_computing_data_reduction 'SCALEPACK (Otwinowski & Minor, 1997)'
_computing_molecular_graphics 'ORTEPII (Johnson, 1976)'
_computing_publication_material 'SHELXL-97 (Sheldrick, 1997)'
_computing_structure_refinement 'SHELXL-97 (Sheldrick, 1997)'
_computing_structure_solution 'SAPI91 (Fan, 1991)'
_diffrn_ambient_temperature 173(2)
_diffrn_measured_fraction_theta_full 0.993
_diffrn_measured_fraction_theta_max 0.993
_diffrn_measurement_device_type 'Nonius KappaCCD'
_diffrn_measurement_method ' \w and \f '
_diffrn_radiation_monochromator graphite
_diffrn_radiation_source 'fine-focus sealed tube'
_diffrn_radiation_type MoK\a
_diffrn_radiation_wavelength 0.71073
_diffrn_reflns_av_R_equivalents 0.032
_diffrn_reflns_av_sigmaI/netI 0.049
_diffrn_reflns_limit_h_max 10
_diffrn_reflns_limit_h_min -10
_diffrn_reflns_limit_k_max 12
_diffrn_reflns_limit_k_min -12
_diffrn_reflns_limit_l_max 14
_diffrn_reflns_limit_l_min -14
_diffrn_reflns_number 6428
_diffrn_reflns_theta_full 27.4
_diffrn_reflns_theta_max 27.4
_diffrn_reflns_theta_min 3.8
_exptl_absorpt_coefficient_mu 2.683
_exptl_absorpt_correction_T_max 0.9003
_exptl_absorpt_correction_T_min 0.8556
_exptl_absorpt_correction_type multi-scan
_exptl_absorpt_process_details 'SORTAV: (Blessing, 1997)'
_exptl_crystal_colour colorless
_exptl_crystal_density_diffrn 1.603
_exptl_crystal_density_method 'not measured'
_exptl_crystal_description prism
_exptl_crystal_F_000 362
_exptl_crystal_size_max 0.06
_exptl_crystal_size_mid 0.05
_exptl_crystal_size_min 0.04
_refine_diff_density_max 0.53
_refine_diff_density_min -0.52
_refine_diff_density_rms 0.091
_refine_ls_extinction_method none
_refine_ls_goodness_of_fit_ref 1.04
_refine_ls_hydrogen_treatment mixed
_refine_ls_matrix_type full
_refine_ls_number_parameters 208
_refine_ls_number_reflns 3416
_refine_ls_number_restraints 0
_refine_ls_restrained_S_all 1.04
_refine_ls_R_factor_all 0.050
_refine_ls_R_factor_gt 0.035
_refine_ls_shift/su_max 0.000
_refine_ls_shift/su_mean 0.000
_refine_ls_structure_factor_coef Fsqd
_refine_ls_weighting_details 'calc w=1/[\s^2^(Fo^2^)+(0.0339P)^2^+0.6351P] where P=(Fo^2^+2Fc^2^)/3'
_refine_ls_weighting_scheme calc
_refine_ls_wR_factor_gt 0.076
_refine_ls_wR_factor_ref 0.081
_reflns_number_gt 2865
_reflns_number_total 3416
_reflns_threshold_expression 'I > 2.0\s(I) '
_cod_data_source_file b710685h.txt
_cod_data_source_block Compound_15
_cod_depositor_comments
;
The following automatic conversions were performed:
'_symmetry_cell_setting' value 'Triclinic' changed to 'triclinic'
according to '/home/saulius/struct/CIF-dictionaries/cif_core.dic'
dictionary named 'cif_core.dic' version 2.4.1 from
2010-06-29.

'_exptl_absorpt_correction_type' value 'Multi-scan' changed
to 'multi-scan' according to
'/home/saulius/struct/CIF-dictionaries/cif_core.dic' dictionary named
'cif_core.dic' version 2.4.1 from 2010-06-29.

Automatic conversion script
Id: cif_fix_enum 1527 2010-12-29 10:47:43Z saulius 
;
_cod_original_formula_sum 'C14 H12 Cl N2 O2.50 Se'
_cod_database_code 7151171

loop_
_symmetry_equiv_pos_as_xyz
'x, y, z'
'-x, -y, -z'

loop_
_atom_site_label
_atom_site_type_symbol
_atom_site_fract_x
_atom_site_fract_y
_atom_site_fract_z
_atom_site_U_iso_or_equiv
_atom_site_adp_type
_atom_site_occupancy
_atom_site_symmetry_multiplicity
_atom_site_calc_flag
_atom_site_refinement_flags
_atom_site_disorder_assembly
_atom_site_disorder_group
Se1 Se 0.23981(4) 0.34483(3) 0.85101(2) 0.01987(10) Uani 1 1 d . . .
Cl1 Cl 0.19497(9) 0.42361(8) 0.13301(6) 0.02464(16) Uani 1 1 d . . .
O1 O 0.2294(3) 0.7494(2) 0.7350(2) 0.0333(5) Uani 1 1 d . . .
O2 O 0.2593(3) 0.1087(2) 0.81781(19) 0.0263(4) Uani 1 1 d . . .
N1 N 0.2612(3) 0.5285(3) 0.8499(2) 0.0231(5) Uani 1 1 d . . .
H1 H 0.233(5) 0.558(4) 0.918(3) 0.028 Uiso 1 1 d . . .
N2 N 0.4578(4) -0.1308(3) 0.8212(2) 0.0268(6) Uani 1 1 d . . .
H2A H 0.369(5) -0.155(4) 0.810(3) 0.032 Uiso 1 1 d . . .
H2B H 0.558(5) -0.195(4) 0.831(3) 0.032 Uiso 1 1 d . . .
C1 C 0.2459(4) 0.6176(3) 0.7432(3) 0.0245(6) Uani 1 1 d . . .
C2 C 0.2518(4) 0.5331(3) 0.6394(3) 0.0234(6) Uani 1 1 d . . .
C3 C 0.2552(4) 0.3890(3) 0.6719(2) 0.0216(6) Uani 1 1 d . . .
C4 C 0.2566(4) 0.2972(4) 0.5852(3) 0.0288(7) Uani 1 1 d . . .
H4 H 0.2596 0.1976 0.6114 0.035 Uiso 1 1 d R . .
C5 C 0.2539(5) 0.3575(4) 0.4627(3) 0.0373(8) Uani 1 1 d . . .
H5 H 0.2521 0.2992 0.3999 0.045 Uiso 1 1 d R . .
C6 C 0.2510(5) 0.5006(4) 0.4287(3) 0.0355(8) Uani 1 1 d . . .
H6 H 0.2497 0.5401 0.3436 0.043 Uiso 1 1 d R . .
C7 C 0.2510(4) 0.5898(4) 0.5161(3) 0.0315(7) Uani 1 1 d . . .
H7 H 0.2502 0.6893 0.4931 0.038 Uiso 1 1 d R . .
C8 C 0.4171(4) 0.0133(3) 0.8264(3) 0.0212(6) Uani 1 1 d . . .
C9 C 0.5589(4) 0.0696(3) 0.8424(3) 0.0219(6) Uani 1 1 d . . .
C10 C 0.5013(4) 0.2242(3) 0.8513(2) 0.0196(5) Uani 1 1 d . . .
C11 C 0.6219(4) 0.2888(3) 0.8659(3) 0.0231(6) Uani 1 1 d . . .
H11 H 0.5786 0.3951 0.8728 0.028 Uiso 1 1 d R . .
C12 C 0.8051(4) 0.1966(3) 0.8694(3) 0.0282(7) Uani 1 1 d . . .
H12 H 0.8917 0.2394 0.8780 0.034 Uiso 1 1 d R . .
C13 C 0.8651(4) 0.0433(3) 0.8602(3) 0.0306(7) Uani 1 1 d . . .
H13 H 0.9911 -0.0195 0.8645 0.037 Uiso 1 1 d R . .
C14 C 0.7421(4) -0.0206(3) 0.8468(3) 0.0261(6) Uani 1 1 d . . .
H14 H 0.7826 -0.1267 0.8400 0.031 Uiso 1 1 d R . .
O3 O 0.2782(19) 0.9553(11) 0.5072(10) 0.055(3) Uani 0.25 1 d P . .
O4 O 0.084(3) 1.0134(18) 0.5072(18) 0.117(8) Uani 0.25 1 d P . .

loop_
_atom_site_aniso_label
_atom_site_aniso_U_11
_atom_site_aniso_U_22
_atom_site_aniso_U_33
_atom_site_aniso_U_23
_atom_site_aniso_U_13
_atom_site_aniso_U_12
Se1 0.01734(15) 0.01928(15) 0.02317(15) -0.00074(10) -0.00679(10) -0.00562(11)
Cl1 0.0237(4) 0.0227(4) 0.0257(3) -0.0024(3) -0.0086(3) -0.0042(3)
O1 0.0376(13) 0.0227(12) 0.0465(13) 0.0031(9) -0.0211(10) -0.0124(10)
O2 0.0197(10) 0.0201(10) 0.0410(12) -0.0002(9) -0.0120(9) -0.0065(8)
N1 0.0259(13) 0.0211(13) 0.0244(12) -0.0026(10) -0.0103(10) -0.0074(10)
N2 0.0204(13) 0.0217(13) 0.0392(15) -0.0010(11) -0.0116(11) -0.0059(11)
C1 0.0175(14) 0.0249(16) 0.0329(16) -0.0008(12) -0.0093(11) -0.0077(12)
C2 0.0196(14) 0.0246(15) 0.0250(14) 0.0001(11) -0.0055(11) -0.0073(12)
C3 0.0182(13) 0.0247(15) 0.0205(13) -0.0021(11) -0.0060(10) -0.0050(11)
C4 0.0307(17) 0.0318(17) 0.0269(15) -0.0041(13) -0.0095(12) -0.0118(14)
C5 0.041(2) 0.048(2) 0.0253(16) -0.0101(14) -0.0091(14) -0.0140(16)
C6 0.0339(18) 0.051(2) 0.0216(15) 0.0040(14) -0.0083(13) -0.0160(16)
C7 0.0314(17) 0.0352(18) 0.0296(16) 0.0063(13) -0.0113(13) -0.0140(14)
C8 0.0199(14) 0.0212(14) 0.0236(14) -0.0007(11) -0.0058(11) -0.0084(11)
C9 0.0191(14) 0.0245(15) 0.0210(13) -0.0012(11) -0.0027(10) -0.0082(11)
C10 0.0171(13) 0.0195(14) 0.0216(13) 0.0003(10) -0.0060(10) -0.0055(11)
C11 0.0210(14) 0.0212(14) 0.0277(15) 0.0002(11) -0.0065(11) -0.0084(12)
C12 0.0206(15) 0.0300(16) 0.0358(16) -0.0032(13) -0.0065(12) -0.0109(13)
C13 0.0198(15) 0.0280(16) 0.0424(18) -0.0045(13) -0.0077(13) -0.0059(13)
C14 0.0193(14) 0.0212(15) 0.0365(16) -0.0035(12) -0.0071(12) -0.0049(12)
O3 0.083(9) 0.018(5) 0.049(6) 0.001(4) -0.013(6) -0.005(5)
O4 0.17(2) 0.046(8) 0.101(12) -0.014(8) -0.010(14) -0.019(12)

loop_
_atom_type_symbol
_atom_type_description
_atom_type_scat_dispersion_real
_atom_type_scat_dispersion_imag
_atom_type_scat_source
C C 0.0033 0.0016 'International Tables Vol C Tables 4.2.6.8 and 6.1.1.4'
H H 0.0000 0.0000 'International Tables Vol C Tables 4.2.6.8 and 6.1.1.4'
N N 0.0061 0.0033 'International Tables Vol C Tables 4.2.6.8 and 6.1.1.4'
O O 0.0106 0.0060 'International Tables Vol C Tables 4.2.6.8 and 6.1.1.4'
Se Se -0.0929 2.2259 'International Tables Vol C Tables 4.2.6.8 and 6.1.1.4'
Cl Cl 0.1484 0.1585 'International Tables Vol C Tables 4.2.6.8 and 6.1.1.4'

loop_
_geom_angle_atom_site_label_1
_geom_angle_atom_site_label_2
_geom_angle_atom_site_label_3
_geom_angle
_geom_angle_site_symmetry_1
_geom_angle_site_symmetry_3
_geom_angle_publ_flag
N1 Se1 C3 84.93(11) . . ?
N1 Se1 C10 96.03(11) . . ?
C3 Se1 C10 101.42(11) . . ?
N1 Se1 O2 169.00(9) . . ?
C3 Se1 O2 87.28(10) . . ?
C10 Se1 O2 77.92(10) . . ?
C8 O2 Se1 110.32(17) . . ?
C1 N1 Se1 117.17(19) . . ?
C1 N1 H1 124(2) . . ?
Se1 N1 H1 112(2) . . ?
C8 N2 H2A 115(2) . . ?
C8 N2 H2B 123(2) . . ?
H2A N2 H2B 121(3) . . ?
O1 C1 N1 124.4(3) . . ?
O1 C1 C2 125.3(3) . . ?
N1 C1 C2 110.3(2) . . ?
C3 C2 C7 119.7(3) . . ?
C3 C2 C1 115.8(2) . . ?
C7 C2 C1 124.5(3) . . ?
C2 C3 C4 122.4(3) . . ?
C2 C3 Se1 110.6(2) . . ?
C4 C3 Se1 126.9(2) . . ?
C3 C4 C5 116.6(3) . . ?
C3 C4 H4 119.8 . . ?
C5 C4 H4 123.5 . . ?
C6 C5 C4 121.7(3) . . ?
C6 C5 H5 118.6 . . ?
C4 C5 H5 119.7 . . ?
C5 C6 C7 120.7(3) . . ?
C5 C6 H6 120.5 . . ?
C7 C6 H6 118.8 . . ?
C6 C7 C2 118.8(3) . . ?
C6 C7 H7 121.3 . . ?
C2 C7 H7 119.9 . . ?
O2 C8 N2 122.1(3) . . ?
O2 C8 C9 117.4(2) . . ?
N2 C8 C9 120.5(3) . . ?
C14 C9 C10 119.1(3) . . ?
C14 C9 C8 124.3(3) . . ?
C10 C9 C8 116.6(2) . . ?
C11 C10 C9 121.5(3) . . ?
C11 C10 Se1 121.1(2) . . ?
C9 C10 Se1 117.4(2) . . ?
C10 C11 C12 118.5(3) . . ?
C10 C11 H11 119.9 . . ?
C12 C11 H11 121.5 . . ?
C13 C12 C11 120.8(3) . . ?
C13 C12 H12 119.3 . . ?
C11 C12 H12 119.9 . . ?
C12 C13 C14 120.2(3) . . ?
C12 C13 H13 120.1 . . ?
C14 C13 H13 119.7 . . ?
C9 C14 C13 119.9(3) . . ?
C9 C14 H14 119.4 . . ?
C13 C14 H14 120.7 . . ?

loop_
_geom_bond_atom_site_label_1
_geom_bond_atom_site_label_2
_geom_bond_distance
_geom_bond_site_symmetry_2
_geom_bond_publ_flag
Se1 N1 1.852(3) . ?
Se1 C3 1.936(3) . ?
Se1 C10 1.951(3) . ?
Se1 O2 2.311(2) . ?
O1 C1 1.225(4) . ?
O2 C8 1.256(3) . ?
N1 C1 1.357(4) . ?
N1 H1 0.78(3) . ?
N2 C8 1.314(4) . ?
N2 H2A 0.87(4) . ?
N2 H2B 0.82(4) . ?
C1 C2 1.481(4) . ?
C2 C3 1.383(4) . ?
C2 C7 1.388(4) . ?
C3 C4 1.391(4) . ?
C4 C5 1.392(4) . ?
C4 H4 0.9599 . ?
C5 C6 1.377(5) . ?
C5 H5 0.9600 . ?
C6 C7 1.383(5) . ?
C6 H6 0.9601 . ?
C7 H7 0.9600 . ?
C8 C9 1.487(4) . ?
C9 C14 1.388(4) . ?
C9 C10 1.399(4) . ?
C10 C11 1.384(4) . ?
C11 C12 1.390(4) . ?
C11 H11 0.9600 . ?
C12 C13 1.385(4) . ?
C12 H12 0.9600 . ?
C13 C14 1.391(4) . ?
C13 H13 0.9602 . ?
C14 H14 0.9599 . ?
O3 O4 1.43(2) . ?
O4 O4 1.50(4) 2_576 ?

loop_
_geom_hbond_atom_site_label_D
_geom_hbond_atom_site_label_H
_geom_hbond_atom_site_label_A
_geom_hbond_distance_DH
_geom_hbond_distance_HA
_geom_hbond_distance_DA
_geom_hbond_angle_DHA
_geom_hbond_site_symmetry_A
N1 H1 Cl1 0.78(3) 2.53(3) 3.100(3) 131(3) 1_556
N2 H2A O1 0.87(4) 2.07(4) 2.904(4) 161(3) 1_545
N2 H2B Cl1 0.82(4) 2.39(4) 3.195(3) 165(3) 2_656

loop_
_geom_torsion_atom_site_label_1
_geom_torsion_atom_site_label_2
_geom_torsion_atom_site_label_3
_geom_torsion_atom_site_label_4
_geom_torsion
_geom_torsion_site_symmetry_1
_geom_torsion_site_symmetry_2
_geom_torsion_site_symmetry_3
_geom_torsion_site_symmetry_4
_geom_torsion_publ_flag
N1 Se1 O2 C8 63.2(5) . . . . ?
C3 Se1 O2 C8 108.10(19) . . . . ?
C10 Se1 O2 C8 5.80(18) . . . . ?
C3 Se1 N1 C1 10.5(2) . . . . ?
C10 Se1 N1 C1 111.5(2) . . . . ?
O2 Se1 N1 C1 55.5(6) . . . . ?
Se1 N1 C1 O1 168.8(2) . . . . ?
Se1 N1 C1 C2 -11.2(3) . . . . ?
O1 C1 C2 C3 -174.8(3) . . . . ?
N1 C1 C2 C3 5.2(4) . . . . ?
O1 C1 C2 C7 4.2(5) . . . . ?
N1 C1 C2 C7 -175.9(3) . . . . ?
C7 C2 C3 C4 -0.5(4) . . . . ?
C1 C2 C3 C4 178.5(3) . . . . ?
C7 C2 C3 Se1 -176.5(2) . . . . ?
C1 C2 C3 Se1 2.5(3) . . . . ?
N1 Se1 C3 C2 -6.8(2) . . . . ?
C10 Se1 C3 C2 -101.9(2) . . . . ?
O2 Se1 C3 C2 -179.0(2) . . . . ?
N1 Se1 C3 C4 177.5(3) . . . . ?
C10 Se1 C3 C4 82.3(3) . . . . ?
O2 Se1 C3 C4 5.2(3) . . . . ?
C2 C3 C4 C5 -0.1(4) . . . . ?
Se1 C3 C4 C5 175.2(2) . . . . ?
C3 C4 C5 C6 0.3(5) . . . . ?
C4 C5 C6 C7 0.1(5) . . . . ?
C5 C6 C7 C2 -0.7(5) . . . . ?
C3 C2 C7 C6 0.9(4) . . . . ?
C1 C2 C7 C6 -178.0(3) . . . . ?
Se1 O2 C8 N2 174.5(2) . . . . ?
Se1 O2 C8 C9 -5.7(3) . . . . ?
O2 C8 C9 C14 -176.5(3) . . . . ?
N2 C8 C9 C14 3.2(4) . . . . ?
O2 C8 C9 C10 2.3(4) . . . . ?
N2 C8 C9 C10 -177.9(3) . . . . ?
C14 C9 C10 C11 -0.9(4) . . . . ?
C8 C9 C10 C11 -179.8(2) . . . . ?
C14 C9 C10 Se1 -177.8(2) . . . . ?
C8 C9 C10 Se1 3.3(3) . . . . ?
N1 Se1 C10 C11 7.8(2) . . . . ?
C3 Se1 C10 C11 93.8(2) . . . . ?
O2 Se1 C10 C11 178.5(2) . . . . ?
N1 Se1 C10 C9 -175.3(2) . . . . ?
C3 Se1 C10 C9 -89.3(2) . . . . ?
O2 Se1 C10 C9 -4.59(19) . . . . ?
C9 C10 C11 C12 1.2(4) . . . . ?
Se1 C10 C11 C12 178.0(2) . . . . ?
C10 C11 C12 C13 -0.8(4) . . . . ?
C11 C12 C13 C14 0.2(5) . . . . ?
C10 C9 C14 C13 0.2(4) . . . . ?
C8 C9 C14 C13 179.0(3) . . . . ?
C12 C13 C14 C9 0.2(5) . . . . ?
